data_4312958
loop_
_publ_author_name
'Karl O. Christe'
'Michael Gerken'
'Ralf Haiges'
'Stefan Schneider'
'Thorsten Schroer'
'Irena Tsyba'
'Robert Bau'

_publ_section_title
;
 The (SO2)2N3- Anion
;
_journal_name_full 'Inorganic Chemistry'
_journal_page_first 416
_journal_page_last 419
_journal_paper_doi 10.1021/ic0259078
_journal_volume 42
_journal_year 2003
_chemical_formula_sum 'Cs N3 O4 S2'
_chemical_formula_weight 303.06
_chemical_name_systematic
;
  ?
;
_space_group_IT_number 14
_symmetry_cell_setting monoclinic
_symmetry_space_group_name_Hall '-P 2ybc'
_symmetry_space_group_name_H-M 'P 1 21/c 1'
_atom_sites_solution_hydrogens geom
_atom_sites_solution_primary direct
_atom_sites_solution_secondary difmap
_audit_creation_method SHELXL-97
_cell_angle_alpha 90.00
_cell_angle_beta 109.166(3)
_cell_angle_gamma 90.00
_cell_formula_units_Z 4
_cell_length_a 8.9447(18)
_cell_length_b 10.454(2)
_cell_length_c 8.1520(16)
_cell_measurement_reflns_used 3876
_cell_measurement_temperature 130(2)
_cell_measurement_theta_max 27.49
_cell_measurement_theta_min 2.41
_cell_volume 720.0(2)
_computing_cell_refinement 'Bruker SMART'
_computing_data_collection 'Bruker SMART'
_computing_data_reduction 'Bruker SAINT'
_computing_molecular_graphics 'Bruker SHELXTL'
_computing_publication_material 'Bruker SHELXTL'
_computing_structure_refinement 'SHELXL-97 (Sheldrick, 1997)'
_computing_structure_solution 'SHELXS-97 (Sheldrick, 1990)'
_diffrn_ambient_temperature 130(2)
_diffrn_measured_fraction_theta_full 0.943
_diffrn_measured_fraction_theta_max 0.943
_diffrn_measurement_device_type 'CCD area detector'
_diffrn_measurement_method 'phi and omega scans'
_diffrn_radiation_monochromator graphite
_diffrn_radiation_source 'fine-focus sealed tube'
_diffrn_radiation_type MoK\a
_diffrn_radiation_wavelength 0.71073
_diffrn_reflns_av_R_equivalents 0.0366
_diffrn_reflns_av_sigmaI/netI 0.0459
_diffrn_reflns_limit_h_max 11
_diffrn_reflns_limit_h_min -11
_diffrn_reflns_limit_k_max 12
_diffrn_reflns_limit_k_min -13
_diffrn_reflns_limit_l_max 10
_diffrn_reflns_limit_l_min -5
_diffrn_reflns_number 4044
_diffrn_reflns_theta_full 27.54
_diffrn_reflns_theta_max 27.54
_diffrn_reflns_theta_min 2.41
_exptl_absorpt_coefficient_mu 5.685
_exptl_absorpt_correction_T_max 1.000
_exptl_absorpt_correction_T_min 0.443
_exptl_absorpt_correction_type 'empirical (SADABS)'
_exptl_crystal_colour colorless
_exptl_crystal_density_diffrn 2.796
_exptl_crystal_density_meas 0
_exptl_crystal_density_method 'not measured'
_exptl_crystal_F_000 560
_exptl_crystal_size_max 0.80
_exptl_crystal_size_mid 0.34
_exptl_crystal_size_min 0.313
_refine_diff_density_max 1.034
_refine_diff_density_min -0.895
_refine_diff_density_rms 0.189
_refine_ls_extinction_coef 0.0075(8)
_refine_ls_extinction_expression Fc^*^=kFc[1+0.001xFc^2^\l^3^/sin(2\q)]^-1/4^
_refine_ls_extinction_method SHELXL
_refine_ls_goodness_of_fit_ref 1.239
_refine_ls_hydrogen_treatment mixed
_refine_ls_matrix_type full
_refine_ls_number_parameters 92
_refine_ls_number_reflns 1571
_refine_ls_number_restraints 0
_refine_ls_restrained_S_all 1.239
_refine_ls_R_factor_all 0.0333
_refine_ls_R_factor_gt 0.0329
_refine_ls_shift/su_max 0.000
_refine_ls_shift/su_mean 0.000
_refine_ls_structure_factor_coef Fsqd
_refine_ls_weighting_details 'calc w=1/[\s^2^(Fo^2^)+(0.0234P)^2^+1.6202P] where P=(Fo^2^+2Fc^2^)/3'
_refine_ls_weighting_scheme calc
_refine_ls_wR_factor_gt 0.0822
_refine_ls_wR_factor_ref 0.0826
_reflns_number_gt 1557
_reflns_number_total 1571
_reflns_threshold_expression >2sigma(I)
_cod_data_source_file ic0259078.cif
_cod_data_source_block irina
_cod_depositor_comments
;
The following automatic conversions were performed:

'_symmetry_cell_setting' value 'Monoclinic' changed to 'monoclinic'
according to the built-in table from CIF Core dictionary named
'cif_core.dic' version 2.4.1 from 2010-06-29.

Automatic conversion script
Id: cif_fix_values 1646 2011-03-28 12:23:43Z adriana 
;
_cod_database_code 4312958

loop_
_symmetry_equiv_pos_as_xyz
'x, y, z'
'-x, y+1/2, -z+1/2'
'-x, -y, -z'
'x, -y-1/2, z-1/2'

loop_
_atom_site_label
_atom_site_type_symbol
_atom_site_fract_x
_atom_site_fract_y
_atom_site_fract_z
_atom_site_U_iso_or_equiv
_atom_site_adp_type
_atom_site_occupancy
_atom_site_symmetry_multiplicity
_atom_site_calc_flag
_atom_site_refinement_flags
_atom_site_disorder_assembly
_atom_site_disorder_group
Cs1 Cs 0.20611(3) 0.07684(2) 0.89672(3) 0.01787(15) Uani 1 1 d . . .
S1 S 0.55072(13) 0.23324(10) 0.76310(15) 0.0172(2) Uani 1 1 d . . .
S2 S 0.72072(13) 0.50912(10) 1.06920(15) 0.0175(3) Uani 1 1 d . . .
O1 O 0.8352(4) 0.4630(3) 1.2259(4) 0.0236(7) Uani 1 1 d . . .
O2 O 0.7694(5) 0.6163(3) 0.9883(5) 0.0280(8) Uani 1 1 d . . .
O3 O 0.4375(4) 0.3355(3) 0.7554(5) 0.0254(7) Uani 1 1 d . . .
O4 O 0.5671(4) 0.1419(3) 0.9016(5) 0.0244(7) Uani 1 1 d . . .
N1 N 0.9574(5) 0.2165(4) 1.0774(6) 0.0260(9) Uani 1 1 d . . .
N2 N 0.8664(5) 0.2788(3) 0.9789(5) 0.0202(8) Uani 1 1 d . . .
N3 N 0.7672(5) 0.3467(4) 0.8786(6) 0.0251(9) Uani 1 1 d . . .

loop_
_atom_site_aniso_label
_atom_site_aniso_U_11
_atom_site_aniso_U_22
_atom_site_aniso_U_33
_atom_site_aniso_U_23
_atom_site_aniso_U_13
_atom_site_aniso_U_12
Cs1 0.0176(2) 0.0183(2) 0.0179(2) -0.00027(9) 0.00608(14) 0.00008(9)
S1 0.0188(5) 0.0166(5) 0.0164(6) -0.0020(4) 0.0060(4) 0.0027(4)
S2 0.0177(5) 0.0166(5) 0.0181(6) 0.0015(4) 0.0060(4) 0.0008(4)
O1 0.0245(17) 0.0279(17) 0.0171(17) 0.0017(15) 0.0052(14) 0.0050(14)
O2 0.046(2) 0.0140(15) 0.028(2) 0.0027(14) 0.0175(17) 0.0003(15)
O3 0.0245(17) 0.0252(17) 0.0243(18) -0.0035(14) 0.0049(14) 0.0080(14)
O4 0.0223(17) 0.0251(17) 0.0254(18) 0.0056(14) 0.0072(14) 0.0005(13)
N1 0.028(2) 0.020(2) 0.030(2) 0.0011(18) 0.0102(18) 0.0005(17)
N2 0.022(2) 0.0159(18) 0.028(2) -0.0001(16) 0.0144(17) -0.0029(15)
N3 0.032(2) 0.0171(18) 0.028(2) 0.0034(16) 0.0127(19) 0.0054(17)

loop_
_atom_type_symbol
_atom_type_description
_atom_type_scat_dispersion_real
_atom_type_scat_dispersion_imag
_atom_type_scat_source
N N 0.0061 0.0033 'International Tables Vol C Tables 4.2.6.8 and 6.1.1.4'
O O 0.0106 0.0060 'International Tables Vol C Tables 4.2.6.8 and 6.1.1.4'
S S 0.1246 0.1234 'International Tables Vol C Tables 4.2.6.8 and 6.1.1.4'
Cs Cs -0.3680 2.1192 'International Tables Vol C Tables 4.2.6.8 and 6.1.1.4'

loop_
_geom_angle_atom_site_label_1
_geom_angle_atom_site_label_2
_geom_angle_atom_site_label_3
_geom_angle
_geom_angle_site_symmetry_1
_geom_angle_site_symmetry_3
_geom_angle_publ_flag
O3 Cs1 O4 66.83(9) 4_566 3_657 ?
O3 Cs1 O1 136.62(9) 4_566 4_465 ?
O4 Cs1 O1 122.46(9) 3_657 4_465 ?
O3 Cs1 O2 129.47(9) 4_566 2_646 ?
O4 Cs1 O2 111.23(9) 3_657 2_646 ?
O1 Cs1 O2 89.16(9) 4_465 2_646 ?
O3 Cs1 O4 65.18(9) 4_566 . ?
O4 Cs1 O4 71.39(10) 3_657 . ?
O1 Cs1 O4 155.94(9) 4_465 . ?
O2 Cs1 O4 66.87(9) 2_646 . ?
O3 Cs1 O2 59.34(9) 4_566 3_667 ?
O4 Cs1 O2 125.64(9) 3_657 3_667 ?
O1 Cs1 O2 102.26(9) 4_465 3_667 ?
O2 Cs1 O2 97.52(7) 2_646 3_667 ?
O4 Cs1 O2 79.85(9) . 3_667 ?
O3 Cs1 N3 131.93(10) 4_566 2_646 ?
O4 Cs1 N3 69.64(10) 3_657 2_646 ?
O1 Cs1 N3 84.63(10) 4_465 2_646 ?
O2 Cs1 N3 53.21(9) 2_646 2_646 ?
O4 Cs1 N3 82.58(10) . 2_646 ?
O2 Cs1 N3 150.19(9) 3_667 2_646 ?
O3 Cs1 N1 78.07(10) 4_566 1_455 ?
O4 Cs1 N1 119.44(10) 3_657 1_455 ?
O1 Cs1 N1 60.31(10) 4_465 1_455 ?
O2 Cs1 N1 129.09(10) 2_646 1_455 ?
O4 Cs1 N1 133.67(9) . 1_455 ?
O2 Cs1 N1 56.80(9) 3_667 1_455 ?
N3 Cs1 N1 143.56(10) 2_646 1_455 ?
O3 Cs1 O1 59.61(8) 4_566 2_647 ?
O4 Cs1 O1 61.24(9) 3_657 2_647 ?
O1 Cs1 O1 86.74(9) 4_465 2_647 ?
O2 Cs1 O1 166.77(8) 2_646 2_647 ?
O4 Cs1 O1 117.10(8) . 2_647 ?
O2 Cs1 O1 95.64(8) 3_667 2_647 ?
N3 Cs1 O1 113.82(9) 2_646 2_647 ?
N1 Cs1 O1 58.57(9) 1_455 2_647 ?
O3 Cs1 N1 111.73(10) 4_566 3_657 ?
O4 Cs1 N1 62.13(10) 3_657 3_657 ?
O1 Cs1 N1 60.34(10) 4_465 3_657 ?
O2 Cs1 N1 109.79(10) 2_646 3_657 ?
O4 Cs1 N1 128.35(9) . 3_657 ?
O2 Cs1 N1 146.43(10) 3_667 3_657 ?
N3 Cs1 N1 61.68(10) 2_646 3_657 ?
N1 Cs1 N1 90.25(10) 1_455 3_657 ?
O1 Cs1 N1 57.41(10) 2_647 3_657 ?
O3 Cs1 N1 124.97(9) 4_566 4_465 ?
O4 Cs1 N1 165.77(10) 3_657 4_465 ?
O1 Cs1 N1 56.29(9) 4_465 4_465 ?
O2 Cs1 N1 55.80(10) 2_646 4_465 ?
O4 Cs1 N1 105.06(9) . 4_465 ?
O2 Cs1 N1 65.64(10) 3_667 4_465 ?
N3 Cs1 N1 96.38(10) 2_646 4_465 ?
N1 Cs1 N1 73.29(7) 1_455 4_465 ?
O1 Cs1 N1 130.03(9) 2_647 4_465 ?
N1 Cs1 N1 114.31(5) 3_657 4_465 ?
O3 Cs1 O3 79.36(6) 4_566 . ?
O4 Cs1 O3 110.71(8) 3_657 . ?
O1 Cs1 O3 123.64(8) 4_465 . ?
O2 Cs1 O3 53.17(8) 2_646 . ?
O4 Cs1 O3 39.39(8) . . ?
O2 Cs1 O3 53.75(8) 3_667 . ?
N3 Cs1 O3 98.15(9) 2_646 . ?
N1 Cs1 O3 109.06(8) 1_455 . ?
O1 Cs1 O3 138.37(8) 2_647 . ?
N1 Cs1 O3 159.71(9) 3_657 . ?
N1 Cs1 O3 67.53(9) 4_465 . ?
O4 S1 O3 114.1(2) . . ?
O4 S1 N3 99.93(18) . . ?
O3 S1 N3 97.11(18) . . ?
O4 S1 Cs1 53.12(14) . . ?
O3 S1 Cs1 73.84(15) . . ?
N3 S1 Cs1 139.68(12) . . ?
O4 S1 Cs1 139.23(14) . 4_565 ?
O3 S1 Cs1 42.10(14) . 4_565 ?
N3 S1 Cs1 113.69(11) . 4_565 ?
Cs1 S1 Cs1 86.11(3) . 4_565 ?
O1 S2 O2 115.9(2) . . ?
O1 S2 N3 96.48(17) . . ?
O2 S2 N3 96.32(18) . . ?
O1 S2 Cs1 126.60(14) . 2_656 ?
O2 S2 Cs1 43.95(15) . 2_656 ?
N3 S2 Cs1 54.40(10) . 2_656 ?
S2 O1 Cs1 140.57(19) . 4_666 ?
S2 O1 Cs1 115.27(17) . 2_657 ?
Cs1 O1 Cs1 93.26(9) 4_666 2_657 ?
S2 O2 Cs1 118.13(18) . 2_656 ?
S2 O2 Cs1 128.56(19) . 3_667 ?
Cs1 O2 Cs1 112.09(10) 2_656 3_667 ?
S1 O3 Cs1 119.59(18) . 4_565 ?
S1 O3 Cs1 84.55(15) . . ?
Cs1 O3 Cs1 103.49(9) 4_565 . ?
S1 O4 Cs1 140.40(19) . 3_657 ?
S1 O4 Cs1 106.22(17) . . ?
Cs1 O4 Cs1 108.61(10) 3_657 . ?
N2 N1 Cs1 111.1(3) . 1_655 ?
N2 N1 Cs1 109.5(3) . 3_657 ?
Cs1 N1 Cs1 89.75(10) 1_655 3_657 ?
N2 N1 Cs1 107.4(3) . 4_666 ?
Cs1 N1 Cs1 103.83(11) 1_655 4_666 ?
Cs1 N1 Cs1 132.52(14) 3_657 4_666 ?
N1 N2 N3 177.6(5) . . ?
N2 N3 S1 108.5(3) . . ?
N2 N3 S2 102.6(3) . . ?
S1 N3 S2 109.84(18) . . ?
N2 N3 Cs1 132.2(3) . 2_656 ?
S1 N3 Cs1 110.28(16) . 2_656 ?
S2 N3 Cs1 89.51(11) . 2_656 ?

loop_
_geom_bond_atom_site_label_1
_geom_bond_atom_site_label_2
_geom_bond_distance
_geom_bond_site_symmetry_2
_geom_bond_publ_flag
Cs1 O3 3.114(3) 4_566 ?
Cs1 O4 3.139(3) 3_657 ?
Cs1 O1 3.176(3) 4_465 ?
Cs1 O2 3.243(4) 2_646 ?
Cs1 O4 3.287(3) . ?
Cs1 O2 3.329(3) 3_667 ?
Cs1 N3 3.352(4) 2_646 ?
Cs1 N1 3.377(4) 1_455 ?
Cs1 O1 3.430(3) 2_647 ?
Cs1 N1 3.434(4) 3_657 ?
Cs1 N1 3.548(4) 4_465 ?
Cs1 O3 3.807(4) . ?
S1 O4 1.449(4) . ?
S1 O3 1.460(3) . ?
S1 N3 2.201(5) . ?
S1 Cs1 4.0396(12) 4_565 ?
S2 O1 1.433(4) . ?
S2 O2 1.439(4) . ?
S2 N3 2.427(4) . ?
S2 Cs1 4.1216(14) 2_656 ?
O1 Cs1 3.176(3) 4_666 ?
O1 Cs1 3.430(3) 2_657 ?
O2 Cs1 3.243(4) 2_656 ?
O2 Cs1 3.329(3) 3_667 ?
O3 Cs1 3.114(3) 4_565 ?
O4 Cs1 3.139(3) 3_657 ?
N1 N2 1.141(6) . ?
N1 Cs1 3.377(4) 1_655 ?
N1 Cs1 3.434(4) 3_657 ?
N1 Cs1 3.548(4) 4_666 ?
N2 N3 1.219(6) . ?
N3 Cs1 3.352(4) 2_656 ?
